data_7135724
loop_
_publ_author_name
'Wayama, Toshiaki'
'Horinouchi, Riku'
'Arai, Masayoshi'
'Ohashi, Hirofumi'
'Watashi, Koichi'
'Yoshida, Satoshi'
'Sato, Sota'
'Tsukamoto, Sachiko'
'Oguri, Hiroki'

_publ_section_title
;
 Design and concise synthesis of halicyclamine-inspired bis-macrocycles
 targeting DedA membrane proteins.
;
_journal_issue 35
_journal_name_full 'Chemical communications (Cambridge, England)'
_journal_page_first 9011
_journal_page_last 9015
_journal_paper_doi 10.1039/d6cc01052k
_journal_volume 62
_journal_year 2026
_chemical_formula_moiety 'C28 H38 N2 O4'
_chemical_formula_sum 'C28 H38 N2 O4'
_chemical_formula_weight 466.60
_chemical_name_systematic 260312Wayama
_space_group_crystal_system monoclinic
_space_group_IT_number 14
_space_group_name_Hall '-P 2yn'
_space_group_name_H-M_alt 'P 1 21/n 1'
_atom_sites_solution_hydrogens geom
_atom_sites_solution_primary dual
_audit_creation_date 2026-03-30
_audit_creation_method
;
Olex2 1.5
(compiled 2025.07.13 svn.rb7424aed for OlexSys, GUI svn.r7314)
;
_audit_update_record
;
2026-04-03 deposited with the CCDC.	2026-04-10 downloaded from the CCDC.
;
_cell_angle_alpha 90
_cell_angle_beta 102.641(6)
_cell_angle_gamma 90
_cell_formula_units_Z 4
_cell_length_a 12.507(2)
_cell_length_b 13.541(2)
_cell_length_c 14.653(3)
_cell_measurement_reflns_used 1776
_cell_measurement_temperature 109.00
_cell_measurement_theta_max 20.47
_cell_measurement_theta_min 2.25
_cell_volume 2421.4(7)
_computing_cell_refinement 'SAINT V8.40B (Bruker, 2016)'
_computing_data_collection 'APEX5 v2023.9-4 (Bruker, 2023)'
_computing_data_reduction 'SAINT V8.40B (Bruker, 2016)'
_computing_molecular_graphics 'Olex2 1.5 (Dolomanov et al., 2009)'
_computing_publication_material 'Olex2 1.5 (Dolomanov et al., 2009)'
_computing_structure_refinement 'SHELXL 2019/3 (Sheldrick, 2015)'
_computing_structure_solution 'SHELXT 2018/2 (Sheldrick, 2018)'
_diffrn_ambient_temperature 109.00
_diffrn_measured_fraction_theta_full 0.999
_diffrn_measured_fraction_theta_max 0.999
_diffrn_measurement_device_type 'Bruker APEX-II CCD'
_diffrn_measurement_method '\f and \w scans'
_diffrn_radiation_type MoK\a
_diffrn_radiation_wavelength 0.71073
_diffrn_reflns_av_R_equivalents 0.1661
_diffrn_reflns_av_unetI/netI 0.0790
_diffrn_reflns_Laue_measured_fraction_full 0.999
_diffrn_reflns_Laue_measured_fraction_max 0.999
_diffrn_reflns_limit_h_max 14
_diffrn_reflns_limit_h_min -14
_diffrn_reflns_limit_k_max 16
_diffrn_reflns_limit_k_min -16
_diffrn_reflns_limit_l_max 17
_diffrn_reflns_limit_l_min -17
_diffrn_reflns_number 44522
_diffrn_reflns_point_group_measured_fraction_full 0.999
_diffrn_reflns_point_group_measured_fraction_max 0.999
_diffrn_reflns_theta_full 25.093
_diffrn_reflns_theta_max 25.093
_diffrn_reflns_theta_min 1.942
_diffrn_source_current 1.4
_diffrn_source_power 0.07
_diffrn_source_voltage 50.0
_diffrn_standards_number 0
_exptl_absorpt_coefficient_mu 0.085
_exptl_absorpt_correction_T_max 0.7138
_exptl_absorpt_correction_T_min 0.6673
_exptl_absorpt_correction_type none
_exptl_absorpt_process_details
;
SADABS-2016/2 (Bruker,2016) was used for absorption correction.
wR2(int) was 0.1381 before and 0.0964 after correction.
The Ratio of minimum to maximum transmission is 0.9349.
The \l/2 correction factor is Not present.
;
_exptl_crystal_colour colourless
_exptl_crystal_colour_primary colourless
_exptl_crystal_density_diffrn 1.280
_exptl_crystal_description plate
_exptl_crystal_F_000 1008
_exptl_crystal_preparation 'vapor diffusion'
_exptl_crystal_size_max 0.248
_exptl_crystal_size_mid 0.234
_exptl_crystal_size_min 0.116
_refine_diff_density_max 0.483
_refine_diff_density_min -0.448
_refine_diff_density_rms 0.065
_refine_ls_extinction_method none
_refine_ls_goodness_of_fit_ref 1.039
_refine_ls_hydrogen_treatment constr
_refine_ls_matrix_type full
_refine_ls_number_parameters 316
_refine_ls_number_reflns 4296
_refine_ls_number_restraints 2
_refine_ls_restrained_S_all 1.041
_refine_ls_R_factor_all 0.1187
_refine_ls_R_factor_gt 0.0615
_refine_ls_shift/su_max 0.000
_refine_ls_shift/su_mean 0.000
_refine_ls_structure_factor_coef Fsqd
_refine_ls_weighting_details 'w=1/[\s^2^(Fo^2^)+(0.0609P)^2^+3.3325P] where P=(Fo^2^+2Fc^2^)/3'
_refine_ls_weighting_scheme calc
_refine_ls_wR_factor_gt 0.1354
_refine_ls_wR_factor_ref 0.1876
_reflns_Friedel_coverage 0.000
_reflns_number_gt 2534
_reflns_number_total 4296
_reflns_threshold_expression 'I > 2\s(I)'
_cod_data_source_file d6cc01052k2.cif
_cod_data_source_block 260312wayama
_cod_depositor_comments 'Adding full bibliography for 7135724--7135725.cif.'
_cod_original_cell_volume 2421.6(7)
_cod_database_code 7135724
_shelx_shelxl_version_number 2019/3
_shelx_space_group_comment
;
The symmetry employed for this shelxl refinement is uniquely defined
by the following loop, which should always be used as a source of
symmetry information in preference to the above space-group names.
They are only intended as comments.
;
_shelx_estimated_absorpt_t_max 0.990
_shelx_estimated_absorpt_t_min 0.979
_olex2_refinement_description
;
1. Fixed Uiso
 At 1.2 times of:
  All C(H) groups, All C(H,H) groups, All C(H,H,H,H) groups
 At 1.5 times of:
  All C(H,H,H) groups
2. Restrained distances
 C15-C17 \\sim C15-C16
 with sigma of 0.01
 C17-C18 \\sim C16-C18
 with sigma of 0.01
3. Others
 Sof(H15C)=Sof(H15D)=Sof(H18C)=Sof(H18D)=Sof(C16)=Sof(H16A)=Sof(H16B)=1-FVAR(1)
 Sof(H15A)=Sof(H15B)=Sof(C17)=Sof(H17A)=Sof(H17B)=Sof(H18A)=Sof(H18B)=FVAR(1)
4.a Ternary CH refined with riding coordinates:
 C8(H8)
4.b Secondary CH2 refined with riding coordinates:
 C9(H9A,H9B), C23(H23A,H23B), C15(H15A,H15B), C15(H15C,H15D), C28(H28A,H28B),
 C24(H24A,H24B), C25(H25A,H25B), C21(H21A,H21B), C17(H17A,H17B), C18(H18A,H18B),
  C18(H18C,H18D), C16(H16A,H16B)
4.c Aromatic/amide H refined with riding coordinates:
 C13(H13), C3(H3), C1(H1), C27(H27), C19(H19), C20(H20), C26(H26)
4.d Idealised Me refined as rotating group:
 C11(H11A,H11B,H11C), C7(H7A,H7B,H7C), C6(H6A,H6B,H6C), C12(H12A,H12B,H12C)
;
_olex2_exptl_crystal_mounting_method manual
_olex2_submission_original_sample_id 260312Wayama
_olex2_submission_special_instructions 'No special instructions were received'

loop_
_space_group_symop_operation_xyz
'x, y, z'
'-x+1/2, y+1/2, -z+1/2'
'-x, -y, -z'
'x-1/2, -y-1/2, z-1/2'

loop_
_atom_site_label
_atom_site_type_symbol
_atom_site_fract_x
_atom_site_fract_y
_atom_site_fract_z
_atom_site_U_iso_or_equiv
_atom_site_adp_type
_atom_site_occupancy
_atom_site_site_symmetry_order
_atom_site_calc_flag
_atom_site_refinement_flags_posn
_atom_site_refinement_flags_adp
_atom_site_refinement_flags_occupancy
_atom_site_disorder_assembly
_atom_site_disorder_group
O2 O 0.78815(17) 0.36798(17) 0.09444(16) 0.0327(6) Uani 1 1 d . . . . .
O1 O 0.64364(18) 0.44997(17) 0.00856(16) 0.0330(6) Uani 1 1 d . . . . .
O4 O 0.6606(2) 0.54600(18) 0.41225(16) 0.0375(6) Uani 1 1 d . . . . .
N1 N 0.4472(2) 0.3373(2) 0.18066(19) 0.0293(7) Uani 1 1 d . . . . .
O3 O 0.8237(2) 0.5530(2) 0.51453(19) 0.0529(8) Uani 1 1 d . . . . .
N2 N 0.9049(2) 0.2892(2) 0.3948(2) 0.0333(7) Uani 1 1 d . . . . .
C29 C 0.6783(3) 0.3916(2) 0.0713(2) 0.0258(7) Uani 1 1 d . . . . .
C13 C 0.5146(2) 0.3750(2) 0.1288(2) 0.0264(7) Uani 1 1 d . . . . .
H13 H 0.488462 0.429178 0.088915 0.032 Uiso 1 1 calc R U . . .
C14 C 0.6173(2) 0.3408(2) 0.1296(2) 0.0242(7) Uani 1 1 d . . . . .
C4 C 0.7256(3) 0.2929(2) 0.2886(2) 0.0264(8) Uani 1 1 d . . . . .
C3 C 0.7122(3) 0.3833(2) 0.3208(2) 0.0266(7) Uani 1 1 d . . . . .
H3 H 0.653678 0.423224 0.288251 0.032 Uiso 1 1 calc R U . . .
C8 C 0.6620(3) 0.2573(2) 0.1938(2) 0.0261(7) Uani 1 1 d . . . . .
H8 H 0.714310 0.219899 0.164017 0.031 Uiso 1 1 calc R U . . .
C10 C 0.4639(3) 0.2370(2) 0.2223(2) 0.0285(8) Uani 1 1 d . . . . .
C9 C 0.5647(3) 0.1884(2) 0.1962(2) 0.0280(8) Uani 1 1 d . . . . .
H9A H 0.590744 0.134790 0.241538 0.034 Uiso 1 1 calc R U . . .
H9B H 0.540929 0.157535 0.133775 0.034 Uiso 1 1 calc R U . . .
C1 C 0.8859(3) 0.3774(3) 0.4286(2) 0.0337(8) Uani 1 1 d . . . . .
H1 H 0.943518 0.410199 0.470708 0.040 Uiso 1 1 calc R U . . .
C2 C 0.7846(3) 0.4219(3) 0.4038(2) 0.0324(8) Uani 1 1 d . . . . .
C5 C 0.8077(3) 0.2256(2) 0.3531(2) 0.0300(8) Uani 1 1 d . . . . .
C22 C 0.7633(3) 0.5117(3) 0.4495(2) 0.0362(9) Uani 1 1 d . . . . .
C23 C 1.0183(3) 0.2642(3) 0.3916(3) 0.0371(9) Uani 1 1 d . . . . .
H23A H 1.030143 0.192840 0.404930 0.045 Uiso 1 1 calc R U . . .
H23B H 1.068680 0.301138 0.441469 0.045 Uiso 1 1 calc R U . . .
C11 C 0.4752(3) 0.2411(3) 0.3287(2) 0.0346(9) Uani 1 1 d . . . . .
H11A H 0.537832 0.282766 0.356726 0.052 Uiso 1 1 calc R U . . .
H11B H 0.486628 0.174268 0.354643 0.052 Uiso 1 1 calc R U . . .
H11C H 0.408177 0.268922 0.342660 0.052 Uiso 1 1 calc R U . . .
C15 C 0.3482(3) 0.3946(3) 0.1847(3) 0.0378(9) Uani 1 1 d D . . . .
H15A H 0.301085 0.354736 0.216693 0.045 Uiso 0.840(10) 1 calc R U P A 1
H15B H 0.306623 0.407409 0.120143 0.045 Uiso 0.840(10) 1 calc R U P A 1
H15C H 0.285528 0.348748 0.166545 0.045 Uiso 0.160(10) 1 calc R U P A 2
H15D H 0.340058 0.444711 0.134441 0.045 Uiso 0.160(10) 1 calc R U P A 2
C7 C 0.7592(3) 0.1894(3) 0.4353(2) 0.0375(9) Uani 1 1 d . . . . .
H7A H 0.814498 0.151184 0.478816 0.056 Uiso 1 1 calc R U . . .
H7B H 0.695210 0.147641 0.411298 0.056 Uiso 1 1 calc R U . . .
H7C H 0.736957 0.246409 0.467964 0.056 Uiso 1 1 calc R U . . .
C6 C 0.8420(3) 0.1359(3) 0.3047(3) 0.0370(9) Uani 1 1 d . . . . .
H6A H 0.874656 0.157304 0.253043 0.056 Uiso 1 1 calc R U . . .
H6B H 0.777642 0.094753 0.280284 0.056 Uiso 1 1 calc R U . . .
H6C H 0.895823 0.097634 0.349606 0.056 Uiso 1 1 calc R U . . .
C12 C 0.3640(3) 0.1722(3) 0.1807(3) 0.0408(9) Uani 1 1 d . . . . .
H12A H 0.299692 0.196683 0.201698 0.061 Uiso 1 1 calc R U . . .
H12B H 0.378795 0.103807 0.201623 0.061 Uiso 1 1 calc R U . . .
H12C H 0.349935 0.174756 0.112260 0.061 Uiso 1 1 calc R U . . .
C28 C 0.8533(3) 0.4099(3) 0.0356(3) 0.0416(10) Uani 1 1 d . . . . .
H28A H 0.829985 0.479156 0.021567 0.050 Uiso 1 1 calc R U . . .
H28B H 0.839009 0.373294 -0.024359 0.050 Uiso 1 1 calc R U . . .
C24 C 1.0468(3) 0.2873(3) 0.2979(3) 0.0454(10) Uani 1 1 d . . . . .
H24A H 1.020600 0.232422 0.254122 0.054 Uiso 1 1 calc R U . . .
H24B H 1.127522 0.290417 0.307046 0.054 Uiso 1 1 calc R U . . .
C25 C 0.9979(3) 0.3846(3) 0.2528(3) 0.0454(10) Uani 1 1 d . . . . .
H25A H 0.916945 0.381820 0.241645 0.054 Uiso 1 1 calc R U . . .
H25B H 1.023514 0.440231 0.295792 0.054 Uiso 1 1 calc R U . . .
C27 C 0.9728(3) 0.4085(3) 0.0763(3) 0.0469(11) Uani 1 1 d . . . . .
H27 H 1.016271 0.413693 0.030894 0.056 Uiso 1 1 calc R U . . .
C19 C 0.4244(4) 0.5833(3) 0.3874(3) 0.0488(11) Uani 1 1 d . . . . .
H19 H 0.352773 0.607581 0.385818 0.059 Uiso 1 1 calc R U . . .
C21 C 0.6252(4) 0.6330(3) 0.4526(3) 0.0493(11) Uani 1 1 d . . . . .
H21A H 0.652789 0.692078 0.425200 0.059 Uiso 1 1 calc R U . . .
H21B H 0.656631 0.633420 0.520748 0.059 Uiso 1 1 calc R U . . .
C20 C 0.5042(4) 0.6383(3) 0.4362(3) 0.0499(11) Uani 1 1 d . . . . .
H20 H 0.478611 0.692215 0.467004 0.060 Uiso 1 1 calc R U . . .
C26 C 1.0310(3) 0.4014(4) 0.1628(3) 0.0583(13) Uani 1 1 d . . . . .
H26 H 1.107802 0.408361 0.168389 0.070 Uiso 1 1 calc R U . . .
C17 C 0.3741(4) 0.4950(4) 0.2368(3) 0.0425(16) Uani 0.840(10) 1 d D . P A 1
H17A H 0.420909 0.534100 0.203884 0.051 Uiso 0.840(10) 1 calc R U P A 1
H17B H 0.304271 0.531489 0.230987 0.051 Uiso 0.840(10) 1 calc R U P A 1
C18 C 0.4276(4) 0.4915(4) 0.3354(4) 0.0653(14) Uani 1 1 d D . . . .
H18A H 0.505266 0.472798 0.340549 0.078 Uiso 0.840(10) 1 calc R U P A 1
H18B H 0.392900 0.438714 0.365584 0.078 Uiso 0.840(10) 1 calc R U P A 1
H18C H 0.455860 0.440010 0.382452 0.078 Uiso 0.160(10) 1 calc R U P A 2
H18D H 0.484264 0.500817 0.298332 0.078 Uiso 0.160(10) 1 calc R U P A 2
C16 C 0.3318(10) 0.4485(15) 0.2714(10) 0.024(6) Uiso 0.160(10) 1 d D . P A 2
H16A H 0.278701 0.502488 0.250590 0.028 Uiso 0.160(10) 1 calc R U P A 2
H16B H 0.296934 0.401777 0.307953 0.028 Uiso 0.160(10) 1 calc R U P A 2

loop_
_atom_site_aniso_label
_atom_site_aniso_U_11
_atom_site_aniso_U_22
_atom_site_aniso_U_33
_atom_site_aniso_U_23
_atom_site_aniso_U_13
_atom_site_aniso_U_12
O2 0.0271(12) 0.0353(14) 0.0373(14) 0.0102(11) 0.0107(10) 0.0033(10)
O1 0.0326(13) 0.0352(14) 0.0309(13) 0.0071(11) 0.0064(10) 0.0002(11)
O4 0.0462(15) 0.0323(14) 0.0328(14) -0.0082(11) 0.0059(11) 0.0042(12)
N1 0.0250(14) 0.0342(17) 0.0286(15) 0.0013(13) 0.0060(12) 0.0040(12)
O3 0.0614(18) 0.0426(17) 0.0462(17) -0.0164(14) -0.0069(14) -0.0058(14)
N2 0.0280(15) 0.0331(18) 0.0323(17) 0.0008(14) -0.0072(12) 0.0007(13)
C29 0.0278(17) 0.0270(19) 0.0204(16) -0.0022(15) 0.0009(13) 0.0032(14)
C13 0.0265(17) 0.0289(19) 0.0210(16) 0.0015(14) -0.0006(13) 0.0014(14)
C14 0.0240(16) 0.0262(18) 0.0206(16) 0.0007(14) 0.0012(13) -0.0012(13)
C4 0.0274(17) 0.0268(19) 0.0225(17) 0.0015(14) -0.0002(13) -0.0004(14)
C3 0.0252(16) 0.0274(19) 0.0254(17) 0.0015(15) 0.0015(13) -0.0018(14)
C8 0.0273(17) 0.0267(18) 0.0234(17) -0.0010(14) 0.0039(13) -0.0020(14)
C10 0.0264(17) 0.0308(19) 0.0272(18) 0.0038(15) 0.0037(14) -0.0016(15)
C9 0.0320(18) 0.0257(18) 0.0238(17) -0.0013(14) 0.0008(14) -0.0037(14)
C1 0.041(2) 0.031(2) 0.0238(18) 0.0016(16) -0.0059(15) -0.0043(16)
C2 0.039(2) 0.0276(19) 0.0270(19) -0.0007(15) 0.0000(15) -0.0010(16)
C5 0.0306(18) 0.0252(19) 0.0290(18) 0.0011(15) -0.0049(14) -0.0005(14)
C22 0.045(2) 0.030(2) 0.030(2) -0.0018(16) 0.0007(16) -0.0036(17)
C23 0.0303(19) 0.036(2) 0.040(2) 0.0049(17) -0.0041(16) -0.0010(16)
C11 0.0344(19) 0.039(2) 0.0309(19) 0.0026(16) 0.0083(15) 0.0011(16)
C15 0.0263(18) 0.045(2) 0.042(2) 0.0090(18) 0.0088(16) 0.0054(16)
C7 0.041(2) 0.036(2) 0.0308(19) 0.0082(16) -0.0038(16) -0.0010(17)
C6 0.0358(19) 0.030(2) 0.039(2) 0.0007(17) -0.0038(16) 0.0081(16)
C12 0.0292(19) 0.043(2) 0.048(2) 0.0001(19) 0.0034(16) -0.0105(17)
C28 0.034(2) 0.047(2) 0.048(2) 0.0157(19) 0.0184(17) 0.0033(17)
C24 0.034(2) 0.045(2) 0.053(3) 0.011(2) 0.0022(18) -0.0001(17)
C25 0.041(2) 0.041(2) 0.050(2) 0.007(2) 0.0023(18) -0.0041(18)
C27 0.033(2) 0.047(2) 0.063(3) 0.021(2) 0.0174(19) 0.0053(18)
C19 0.053(2) 0.053(3) 0.040(2) 0.001(2) 0.0081(19) 0.022(2)
C21 0.074(3) 0.036(2) 0.042(2) -0.0107(19) 0.023(2) 0.002(2)
C20 0.069(3) 0.052(3) 0.028(2) -0.0014(19) 0.0080(19) 0.025(2)
C26 0.031(2) 0.071(3) 0.072(3) 0.027(3) 0.010(2) -0.002(2)
C17 0.041(3) 0.050(3) 0.038(3) 0.002(2) 0.012(2) 0.015(2)
C18 0.050(3) 0.055(3) 0.083(4) -0.015(3) -0.001(2) 0.008(2)

loop_
_atom_type_symbol
_atom_type_description
_atom_type_scat_dispersion_real
_atom_type_scat_dispersion_imag
_atom_type_scat_source
C C 0.0033 0.0016 'International Tables Vol C Tables 4.2.6.8 and 6.1.1.4'
H H 0.0000 0.0000 'International Tables Vol C Tables 4.2.6.8 and 6.1.1.4'
N N 0.0061 0.0033 'International Tables Vol C Tables 4.2.6.8 and 6.1.1.4'
O O 0.0106 0.0060 'International Tables Vol C Tables 4.2.6.8 and 6.1.1.4'

loop_
_exptl_crystal_face_index_h
_exptl_crystal_face_index_k
_exptl_crystal_face_index_l
_exptl_crystal_face_perp_dist
-5.00 1.00 3.00 0.0200
-5.00 -1.00 4.00 0.0130
-3.00 -1.00 -4.00 0.1030
-2.00 5.00 -3.00 0.0680
0.00 -1.00 0.00 0.1240
1.00 -4.00 5.00 0.1320
1.00 5.00 1.00 0.0940
3.00 1.00 -3.00 0.0720
3.00 0.00 4.00 0.1010
5.00 -1.00 -3.00 0.0690
5.00 0.00 -4.00 0.0580

loop_
_geom_angle_atom_site_label_1
_geom_angle_atom_site_label_2
_geom_angle_atom_site_label_3
_geom_angle
_geom_angle_site_symmetry_1
_geom_angle_site_symmetry_3
_geom_angle_publ_flag
C29 O2 C28 115.4(3) . . ?
C22 O4 C21 117.8(3) . . ?
C13 N1 C10 121.8(3) . . ?
C13 N1 C15 117.1(3) . . ?
C15 N1 C10 120.6(3) . . ?
C1 N2 C5 118.0(3) . . ?
C1 N2 C23 118.0(3) . . ?
C23 N2 C5 123.7(3) . . ?
O2 C29 C14 111.8(3) . . ?
O1 C29 O2 120.5(3) . . ?
O1 C29 C14 127.7(3) . . ?
N1 C13 H13 117.7 . . ?
N1 C13 C14 124.6(3) . . ?
C14 C13 H13 117.7 . . ?
C29 C14 C8 124.1(3) . . ?
C13 C14 C29 116.9(3) . . ?
C13 C14 C8 118.9(3) . . ?
C3 C4 C8 122.1(3) . . ?
C3 C4 C5 116.5(3) . . ?
C8 C4 C5 121.4(3) . . ?
C4 C3 H3 119.2 . . ?
C4 C3 C2 121.6(3) . . ?
C2 C3 H3 119.2 . . ?
C14 C8 C4 112.6(3) . . ?
C14 C8 H8 107.4 . . ?
C14 C8 C9 106.4(2) . . ?
C4 C8 H8 107.4 . . ?
C4 C8 C9 115.4(3) . . ?
C9 C8 H8 107.4 . . ?
N1 C10 C9 109.7(3) . . ?
N1 C10 C11 110.9(3) . . ?
N1 C10 C12 109.3(3) . . ?
C11 C10 C9 111.7(3) . . ?
C11 C10 C12 108.0(3) . . ?
C12 C10 C9 107.1(3) . . ?
C8 C9 C10 116.1(3) . . ?
C8 C9 H9A 108.3 . . ?
C8 C9 H9B 108.3 . . ?
C10 C9 H9A 108.3 . . ?
C10 C9 H9B 108.3 . . ?
H9A C9 H9B 107.4 . . ?
N2 C1 H1 119.3 . . ?
N2 C1 C2 121.4(3) . . ?
C2 C1 H1 119.3 . . ?
C1 C2 C3 115.7(3) . . ?
C1 C2 C22 120.0(3) . . ?
C22 C2 C3 123.4(3) . . ?
N2 C5 C4 106.4(3) . . ?
N2 C5 C7 106.6(3) . . ?
N2 C5 C6 111.3(3) . . ?
C4 C5 C7 110.2(3) . . ?
C6 C5 C4 114.1(3) . . ?
C6 C5 C7 108.1(3) . . ?
O4 C22 C2 110.9(3) . . ?
O3 C22 O4 121.7(3) . . ?
O3 C22 C2 127.4(3) . . ?
N2 C23 H23A 108.9 . . ?
N2 C23 H23B 108.9 . . ?
N2 C23 C24 113.5(3) . . ?
H23A C23 H23B 107.7 . . ?
C24 C23 H23A 108.9 . . ?
C24 C23 H23B 108.9 . . ?
C10 C11 H11A 109.5 . . ?
C10 C11 H11B 109.5 . . ?
C10 C11 H11C 109.5 . . ?
H11A C11 H11B 109.5 . . ?
H11A C11 H11C 109.5 . . ?
H11B C11 H11C 109.5 . . ?
N1 C15 H15A 108.9 . . ?
N1 C15 H15B 108.9 . . ?
N1 C15 H15C 106.4 . . ?
N1 C15 H15D 106.4 . . ?
N1 C15 C17 113.2(3) . . ?
N1 C15 C16 123.8(6) . . ?
H15A C15 H15B 107.8 . . ?
H15C C15 H15D 106.5 . . ?
C17 C15 H15A 108.9 . . ?
C17 C15 H15B 108.9 . . ?
C16 C15 H15C 106.4 . . ?
C16 C15 H15D 106.4 . . ?
C5 C7 H7A 109.5 . . ?
C5 C7 H7B 109.5 . . ?
C5 C7 H7C 109.5 . . ?
H7A C7 H7B 109.5 . . ?
H7A C7 H7C 109.5 . . ?
H7B C7 H7C 109.5 . . ?
C5 C6 H6A 109.5 . . ?
C5 C6 H6B 109.5 . . ?
C5 C6 H6C 109.5 . . ?
H6A C6 H6B 109.5 . . ?
H6A C6 H6C 109.5 . . ?
H6B C6 H6C 109.5 . . ?
C10 C12 H12A 109.5 . . ?
C10 C12 H12B 109.5 . . ?
C10 C12 H12C 109.5 . . ?
H12A C12 H12B 109.5 . . ?
H12A C12 H12C 109.5 . . ?
H12B C12 H12C 109.5 . . ?
O2 C28 H28A 108.7 . . ?
O2 C28 H28B 108.7 . . ?
O2 C28 C27 114.2(3) . . ?
H28A C28 H28B 107.6 . . ?
C27 C28 H28A 108.7 . . ?
C27 C28 H28B 108.7 . . ?
C23 C24 H24A 108.6 . . ?
C23 C24 H24B 108.6 . . ?
C23 C24 C25 114.4(3) . . ?
H24A C24 H24B 107.6 . . ?
C25 C24 H24A 108.6 . . ?
C25 C24 H24B 108.6 . . ?
C24 C25 H25A 109.5 . . ?
C24 C25 H25B 109.5 . . ?
H25A C25 H25B 108.1 . . ?
C26 C25 C24 110.6(4) . . ?
C26 C25 H25A 109.5 . . ?
C26 C25 H25B 109.5 . . ?
C28 C27 H27 113.4 . . ?
C26 C27 C28 133.1(4) . . ?
C26 C27 H27 113.4 . . ?
C20 C19 H19 114.5 . . ?
C20 C19 C18 131.0(4) . . ?
C18 C19 H19 114.5 . . ?
O4 C21 H21A 109.3 . . ?
O4 C21 H21B 109.3 . . ?
O4 C21 C20 111.7(3) . . ?
H21A C21 H21B 107.9 . . ?
C20 C21 H21A 109.3 . . ?
C20 C21 H21B 109.3 . . ?
C19 C20 C21 133.1(4) . . ?
C19 C20 H20 113.4 . . ?
C21 C20 H20 113.4 . . ?
C25 C26 H26 114.3 . . ?
C27 C26 C25 131.4(4) . . ?
C27 C26 H26 114.3 . . ?
C15 C17 H17A 108.0 . . ?
C15 C17 H17B 108.0 . . ?
H17A C17 H17B 107.2 . . ?
C18 C17 C15 117.3(4) . . ?
C18 C17 H17A 108.0 . . ?
C18 C17 H17B 108.0 . . ?
C19 C18 H18A 108.4 . . ?
C19 C18 H18B 108.4 . . ?
C19 C18 H18C 106.4 . . ?
C19 C18 H18D 106.4 . . ?
C19 C18 C16 123.8(7) . . ?
C17 C18 C19 115.5(4) . . ?
C17 C18 H18A 108.4 . . ?
C17 C18 H18B 108.4 . . ?
H18A C18 H18B 107.5 . . ?
H18C C18 H18D 106.4 . . ?
C16 C18 H18C 106.4 . . ?
C16 C18 H18D 106.4 . . ?
C15 C16 H16A 107.6 . . ?
C15 C16 H16B 107.6 . . ?
C18 C16 C15 118.9(8) . . ?
C18 C16 H16A 107.6 . . ?
C18 C16 H16B 107.6 . . ?
H16A C16 H16B 107.0 . . ?

loop_
_geom_bond_atom_site_label_1
_geom_bond_atom_site_label_2
_geom_bond_distance
_geom_bond_site_symmetry_2
_geom_bond_publ_flag
O2 C29 1.379(4) . ?
O2 C28 1.428(4) . ?
O1 C29 1.217(4) . ?
O4 C22 1.362(4) . ?
O4 C21 1.432(4) . ?
N1 C13 1.352(4) . ?
N1 C10 1.485(4) . ?
N1 C15 1.473(4) . ?
O3 C22 1.216(4) . ?
N2 C1 1.334(4) . ?
N2 C5 1.506(4) . ?
N2 C23 1.469(4) . ?
C29 C14 1.439(5) . ?
C13 H13 0.9500 . ?
C13 C14 1.363(4) . ?
C14 C8 1.498(4) . ?
C4 C3 1.335(5) . ?
C4 C8 1.520(4) . ?
C4 C5 1.534(4) . ?
C3 H3 0.9500 . ?
C3 C2 1.446(4) . ?
C8 H8 1.0000 . ?
C8 C9 1.541(4) . ?
C10 C9 1.542(5) . ?
C10 C11 1.535(5) . ?
C10 C12 1.540(4) . ?
C9 H9A 0.9900 . ?
C9 H9B 0.9900 . ?
C1 H1 0.9500 . ?
C1 C2 1.379(5) . ?
C2 C22 1.440(5) . ?
C5 C7 1.542(5) . ?
C5 C6 1.515(5) . ?
C23 H23A 0.9900 . ?
C23 H23B 0.9900 . ?
C23 C24 1.525(5) . ?
C11 H11A 0.9800 . ?
C11 H11B 0.9800 . ?
C11 H11C 0.9800 . ?
C15 H15A 0.9900 . ?
C15 H15B 0.9900 . ?
C15 H15C 0.9900 . ?
C15 H15D 0.9900 . ?
C15 C17 1.559(6) . ?
C15 C16 1.517(10) . ?
C7 H7A 0.9800 . ?
C7 H7B 0.9800 . ?
C7 H7C 0.9800 . ?
C6 H6A 0.9800 . ?
C6 H6B 0.9800 . ?
C6 H6C 0.9800 . ?
C12 H12A 0.9800 . ?
C12 H12B 0.9800 . ?
C12 H12C 0.9800 . ?
C28 H28A 0.9900 . ?
C28 H28B 0.9900 . ?
C28 C27 1.483(5) . ?
C24 H24A 0.9900 . ?
C24 H24B 0.9900 . ?
C24 C25 1.539(5) . ?
C25 H25A 0.9900 . ?
C25 H25B 0.9900 . ?
C25 C26 1.484(6) . ?
C27 H27 0.9500 . ?
C27 C26 1.319(6) . ?
C19 H19 0.9500 . ?
C19 C20 1.322(6) . ?
C19 C18 1.464(6) . ?
C21 H21A 0.9900 . ?
C21 H21B 0.9900 . ?
C21 C20 1.481(6) . ?
C20 H20 0.9500 . ?
C26 H26 0.9500 . ?
C17 H17A 0.9900 . ?
C17 H17B 0.9900 . ?
C17 C18 1.454(6) . ?
C18 H18A 0.9900 . ?
C18 H18B 0.9900 . ?
C18 H18C 0.9900 . ?
C18 H18D 0.9900 . ?
C18 C16 1.471(10) . ?
C16 H16A 0.9900 . ?
C16 H16B 0.9900 . ?

loop_
_geom_torsion_atom_site_label_1
_geom_torsion_atom_site_label_2
_geom_torsion_atom_site_label_3
_geom_torsion_atom_site_label_4
_geom_torsion
_geom_torsion_site_symmetry_1
_geom_torsion_site_symmetry_2
_geom_torsion_site_symmetry_3
_geom_torsion_site_symmetry_4
_geom_torsion_publ_flag
O2 C29 C14 C13 164.9(3) . . . . ?
O2 C29 C14 C8 -11.8(4) . . . . ?
O2 C28 C27 C26 -21.2(7) . . . . ?
O1 C29 C14 C13 -14.4(5) . . . . ?
O1 C29 C14 C8 168.9(3) . . . . ?
O4 C21 C20 C19 -5.4(7) . . . . ?
N1 C13 C14 C29 -178.6(3) . . . . ?
N1 C13 C14 C8 -1.8(5) . . . . ?
N1 C10 C9 C8 37.5(4) . . . . ?
N1 C15 C17 C18 -63.3(5) . . . . ?
N1 C15 C16 C18 33(2) . . . . ?
N2 C1 C2 C3 -17.5(5) . . . . ?
N2 C1 C2 C22 173.0(3) . . . . ?
N2 C23 C24 C25 39.4(4) . . . . ?
C29 O2 C28 C27 163.1(3) . . . . ?
C29 C14 C8 C4 85.3(4) . . . . ?
C29 C14 C8 C9 -147.4(3) . . . . ?
C13 N1 C10 C9 -0.3(4) . . . . ?
C13 N1 C10 C11 123.6(3) . . . . ?
C13 N1 C10 C12 -117.5(3) . . . . ?
C13 N1 C15 C17 -66.9(4) . . . . ?
C13 N1 C15 C16 -109.8(10) . . . . ?
C13 C14 C8 C4 -91.3(4) . . . . ?
C13 C14 C8 C9 36.1(4) . . . . ?
C14 C8 C9 C10 -54.2(3) . . . . ?
C4 C3 C2 C1 21.3(5) . . . . ?
C4 C3 C2 C22 -169.6(3) . . . . ?
C4 C8 C9 C10 71.4(4) . . . . ?
C3 C4 C8 C14 20.5(4) . . . . ?
C3 C4 C8 C9 -102.0(4) . . . . ?
C3 C4 C5 N2 -41.7(4) . . . . ?
C3 C4 C5 C7 73.5(4) . . . . ?
C3 C4 C5 C6 -164.8(3) . . . . ?
C3 C2 C22 O4 8.6(5) . . . . ?
C3 C2 C22 O3 -173.6(4) . . . . ?
C8 C4 C3 C2 -170.2(3) . . . . ?
C8 C4 C5 N2 139.1(3) . . . . ?
C8 C4 C5 C7 -105.7(3) . . . . ?
C8 C4 C5 C6 16.1(4) . . . . ?
C10 N1 C13 C14 -18.7(5) . . . . ?
C10 N1 C15 C17 120.4(3) . . . . ?
C10 N1 C15 C16 77.5(10) . . . . ?
C1 N2 C5 C4 46.4(4) . . . . ?
C1 N2 C5 C7 -71.2(4) . . . . ?
C1 N2 C5 C6 171.1(3) . . . . ?
C1 N2 C23 C24 -94.2(4) . . . . ?
C1 C2 C22 O4 177.3(3) . . . . ?
C1 C2 C22 O3 -5.0(6) . . . . ?
C5 N2 C1 C2 -18.3(5) . . . . ?
C5 N2 C23 C24 79.4(4) . . . . ?
C5 C4 C3 C2 10.6(5) . . . . ?
C5 C4 C8 C14 -160.4(3) . . . . ?
C5 C4 C8 C9 77.1(4) . . . . ?
C22 O4 C21 C20 -155.7(3) . . . . ?
C23 N2 C1 C2 155.6(3) . . . . ?
C23 N2 C5 C4 -127.2(3) . . . . ?
C23 N2 C5 C7 115.3(3) . . . . ?
C23 N2 C5 C6 -2.4(4) . . . . ?
C23 C24 C25 C26 179.3(3) . . . . ?
C11 C10 C9 C8 -86.0(3) . . . . ?
C15 N1 C13 C14 168.7(3) . . . . ?
C15 N1 C10 C9 172.0(3) . . . . ?
C15 N1 C10 C11 -64.1(4) . . . . ?
C15 N1 C10 C12 54.8(4) . . . . ?
C15 C17 C18 C19 -164.5(4) . . . . ?
C12 C10 C9 C8 156.0(3) . . . . ?
C28 O2 C29 O1 -4.9(4) . . . . ?
C28 O2 C29 C14 175.7(3) . . . . ?
C28 C27 C26 C25 5.3(9) . . . . ?
C24 C25 C26 C27 117.7(5) . . . . ?
C19 C18 C16 C15 145.5(11) . . . . ?
C21 O4 C22 O3 -0.3(5) . . . . ?
C21 O4 C22 C2 177.7(3) . . . . ?
C20 C19 C18 C17 -122.5(5) . . . . ?
C20 C19 C18 C16 -169.1(10) . . . . ?
C18 C19 C20 C21 4.4(8) . . . . ?
